data_4500709
loop_
_publ_author_name
'Jia, Weiwei'
'Luo, Junhua'
'Zhu, Miaoli'

_publ_section_title
;
 A Molecular Basketwork: Self-Assembly of Coordination Polymers from
 Zn(II) and Biphenyl-3,4&#x2032;-dicarboxylate Regulated by Different
 Flexible Bridging and Chelating N-Donor Ancillary Ligands
;
_journal_issue 6
_journal_name_full 'Crystal Growth &amp; Design'
_journal_page_first 2386
_journal_paper_doi 10.1021/cg200142f
_journal_volume 11
_journal_year 2011
_chemical_formula_sum 'C14 H10 O5 Zn'
_chemical_formula_weight 323.59
_chemical_name_systematic
; 
 ? 
;
_space_group_IT_number 14
_symmetry_cell_setting monoclinic
_symmetry_space_group_name_Hall '-P 2ybc'
_symmetry_space_group_name_H-M 'P 1 21/c 1'
_atom_sites_solution_hydrogens geom
_atom_sites_solution_primary direct
_atom_sites_solution_secondary difmap
_audit_creation_method SHELXL-97
_cell_angle_alpha 90.00
_cell_angle_beta 97.086(5)
_cell_angle_gamma 90.00
_cell_formula_units_Z 4
_cell_length_a 13.682(4)
_cell_length_b 14.692(5)
_cell_length_c 6.0405(18)
_cell_measurement_reflns_used 2848
_cell_measurement_temperature 298(2)
_cell_measurement_theta_max 27.4797
_cell_measurement_theta_min 3.0004
_cell_volume 1205.0(6)
_computing_cell_refinement 'CrystalClear (Rigaku/MSC Inc., 2005)'
_computing_data_collection 'CrystalClear (Rigaku/MSC Inc., 2005)'
_computing_data_reduction 'CrystalClear (Rigaku/MSC Inc., 2005)'
_computing_structure_refinement 'SHELXL-97 (Sheldrick, 1997)'
_computing_structure_solution 'SHELXS-97 (Sheldrick, 1990)'
_diffrn_ambient_temperature 298(2)
_diffrn_detector_area_resol_mean 14.6306
_diffrn_measured_fraction_theta_full 0.977
_diffrn_measured_fraction_theta_max 0.977
_diffrn_measurement_device_type Mercury70
_diffrn_measurement_method CCD_Profile_fitting
_diffrn_radiation_monochromator graphite
_diffrn_radiation_source 'fine-focus sealed tube'
_diffrn_radiation_type MoK\a
_diffrn_radiation_wavelength 0.71073
_diffrn_reflns_av_R_equivalents 0.0307
_diffrn_reflns_av_sigmaI/netI 0.0257
_diffrn_reflns_limit_h_max 16
_diffrn_reflns_limit_h_min -14
_diffrn_reflns_limit_k_max 17
_diffrn_reflns_limit_k_min -17
_diffrn_reflns_limit_l_max 7
_diffrn_reflns_limit_l_min -7
_diffrn_reflns_number 7550
_diffrn_reflns_theta_full 24.99
_diffrn_reflns_theta_max 24.99
_diffrn_reflns_theta_min 2.04
_exptl_absorpt_coefficient_mu 2.055
_exptl_absorpt_correction_T_max 1.0000
_exptl_absorpt_correction_T_min 0.6262
_exptl_absorpt_correction_type multi-scan
_exptl_absorpt_process_details sadabs
_exptl_crystal_colour Yellow
_exptl_crystal_density_diffrn 1.784
_exptl_crystal_density_method 'not measured'
_exptl_crystal_description Prism
_exptl_crystal_F_000 656
_exptl_crystal_size_max 0.2000
_exptl_crystal_size_mid 0.2000
_exptl_crystal_size_min 0.0500
_refine_diff_density_max 0.296
_refine_diff_density_min -0.253
_refine_diff_density_rms 0.062
_refine_ls_extinction_method none
_refine_ls_goodness_of_fit_ref 1.090
_refine_ls_hydrogen_treatment mixed
_refine_ls_matrix_type full
_refine_ls_number_parameters 189
_refine_ls_number_reflns 2075
_refine_ls_number_restraints 0
_refine_ls_restrained_S_all 1.090
_refine_ls_R_factor_all 0.0344
_refine_ls_R_factor_gt 0.0289
_refine_ls_shift/su_max 0.001
_refine_ls_shift/su_mean 0.000
_refine_ls_structure_factor_coef Fsqd
_refine_ls_weighting_details 'calc w=1/[\s^2^(Fo^2^)+(0.0365P)^2^+0.6363P] where P=(Fo^2^+2Fc^2^)/3'
_refine_ls_weighting_scheme calc
_refine_ls_wR_factor_gt 0.0721
_refine_ls_wR_factor_ref 0.0756
_reflns_number_gt 1849
_reflns_number_total 2075
_reflns_threshold_expression >2sigma(I)
_cod_data_source_file cg200142f_si_002.cif
_cod_data_source_block 4
_cod_depositor_comments
;
The following automatic conversions were performed:

'_symmetry_cell_setting' value 'Monoclinic' changed to 'monoclinic'
according to /home/saulius/struct/CIF-dictionaries/cif_core.dic
dictionary named 'cif_core.dic' version 2.4.1 from
2010-06-29.

'_exptl_absorpt_correction_type' value 'Multi-scan'
changed to 'multi-scan' according to
/home/saulius/struct/CIF-dictionaries/cif_core.dic dictionary named
'cif_core.dic' version 2.4.1 from 2010-06-29.

Automatic conversion script
Id: cif_fix_values 1715 2011-07-08 13:25:40Z adriana 
;
_cod_original_sg_symbol_H-M P2(1)/c
_cod_database_code 4500709

loop_
_symmetry_equiv_pos_as_xyz
'x, y, z'
'-x, y+1/2, -z+1/2'
'-x, -y, -z'
'x, -y-1/2, z-1/2'

loop_
_atom_site_label
_atom_site_type_symbol
_atom_site_fract_x
_atom_site_fract_y
_atom_site_fract_z
_atom_site_U_iso_or_equiv
_atom_site_adp_type
_atom_site_occupancy
_atom_site_symmetry_multiplicity
_atom_site_calc_flag
_atom_site_refinement_flags
Zn1 Zn 1.38918(2) 0.07511(2) 0.08011(5) 0.02970(13) Uani 1 1 d .
O1 O 1.25472(14) 0.07671(13) 0.1490(3) 0.0383(5) Uani 1 1 d .
O2 O 1.30679(14) 0.16381(14) 0.4383(3) 0.0401(5) Uani 1 1 d .
O3 O 0.60676(14) 0.02947(14) 0.1131(3) 0.0431(5) Uani 1 1 d .
O4 O 0.49764(14) 0.08774(14) 0.3137(3) 0.0413(5) Uani 1 1 d .
O5 O 1.39869(18) 0.17553(18) -0.1407(4) 0.0446(6) Uani 1 1 d .
C1 C 1.13749(18) 0.12154(16) 0.3836(4) 0.0253(5) Uani 1 1 d .
C2 C 1.0608(2) 0.08298(17) 0.2439(4) 0.0297(6) Uani 1 1 d .
H2 H 1.0735 0.0554 0.1118 0.036 Uiso 1 1 calc R
C3 C 0.9655(2) 0.08495(17) 0.2982(4) 0.0291(6) Uani 1 1 d .
H3 H 0.9151 0.0590 0.2012 0.035 Uiso 1 1 calc R
C4 C 0.94337(18) 0.12513(15) 0.4955(4) 0.0226(5) Uani 1 1 d .
C5 C 1.02139(19) 0.16349(18) 0.6340(4) 0.0323(6) Uani 1 1 d .
H5 H 1.0092 0.1910 0.7665 0.039 Uiso 1 1 calc R
C6 C 1.11679(19) 0.16173(18) 0.5795(5) 0.0332(6) Uani 1 1 d .
H6 H 1.1674 0.1878 0.6756 0.040 Uiso 1 1 calc R
C7 C 1.24005(19) 0.12051(17) 0.3228(4) 0.0277(6) Uani 1 1 d .
C8 C 0.84039(18) 0.12691(15) 0.5538(4) 0.0226(5) Uani 1 1 d .
C9 C 0.76221(19) 0.09429(16) 0.4064(4) 0.0253(6) Uani 1 1 d .
H9 H 0.7749 0.0680 0.2727 0.030 Uiso 1 1 calc R
C10 C 0.66567(18) 0.09997(16) 0.4538(4) 0.0242(5) Uani 1 1 d .
C11 C 0.64490(19) 0.13741(17) 0.6546(4) 0.0282(6) Uani 1 1 d .
H11 H 0.5803 0.1418 0.6867 0.034 Uiso 1 1 calc R
C12 C 0.72214(19) 0.16784(17) 0.8050(4) 0.0293(6) Uani 1 1 d .
H12 H 0.7095 0.1919 0.9410 0.035 Uiso 1 1 calc R
C13 C 0.81800(19) 0.16310(17) 0.7562(4) 0.0272(6) Uani 1 1 d .
H13 H 0.8688 0.1844 0.8599 0.033 Uiso 1 1 calc R
C14 C 0.5848(2) 0.06901(16) 0.2822(4) 0.0270(6) Uani 1 1 d .
H5A H 1.383(3) 0.226(3) -0.106(7) 0.077(15) Uiso 1 1 d .
H5B H 1.378(3) 0.165(3) -0.263(7) 0.076(16) Uiso 1 1 d .

loop_
_atom_site_aniso_label
_atom_site_aniso_U_11
_atom_site_aniso_U_22
_atom_site_aniso_U_33
_atom_site_aniso_U_23
_atom_site_aniso_U_13
_atom_site_aniso_U_12
Zn1 0.0176(2) 0.0432(2) 0.0282(2) -0.00721(13) 0.00242(14) 0.00268(12)
O1 0.0208(10) 0.0570(12) 0.0382(11) -0.0092(9) 0.0076(9) 0.0044(9)
O2 0.0217(10) 0.0542(12) 0.0442(12) -0.0026(10) 0.0039(9) -0.0069(9)
O3 0.0303(11) 0.0605(13) 0.0392(11) -0.0258(10) 0.0075(9) -0.0102(10)
O4 0.0181(11) 0.0695(14) 0.0351(11) -0.0143(9) -0.0011(9) 0.0029(9)
O5 0.0477(14) 0.0477(14) 0.0383(14) 0.0006(11) 0.0045(12) 0.0064(11)
C1 0.0199(13) 0.0261(12) 0.0302(14) 0.0010(10) 0.0041(11) 0.0018(10)
C2 0.0227(15) 0.0389(15) 0.0284(14) -0.0073(11) 0.0064(12) 0.0012(11)
C3 0.0197(14) 0.0394(15) 0.0277(14) -0.0083(11) 0.0012(12) -0.0025(11)
C4 0.0185(13) 0.0245(12) 0.0246(13) 0.0010(10) 0.0024(11) 0.0016(10)
C5 0.0230(14) 0.0442(16) 0.0298(14) -0.0125(12) 0.0040(12) -0.0007(12)
C6 0.0209(14) 0.0428(16) 0.0351(15) -0.0111(12) -0.0001(12) -0.0033(11)
C7 0.0201(14) 0.0317(13) 0.0317(14) 0.0073(11) 0.0048(12) 0.0044(11)
C8 0.0188(13) 0.0232(12) 0.0258(13) 0.0014(10) 0.0025(11) 0.0018(10)
C9 0.0204(14) 0.0309(13) 0.0248(13) -0.0049(10) 0.0032(11) 0.0017(10)
C10 0.0187(13) 0.0292(12) 0.0245(13) -0.0022(10) 0.0021(11) 0.0006(10)
C11 0.0196(13) 0.0363(14) 0.0293(14) -0.0013(11) 0.0057(11) 0.0019(11)
C12 0.0271(15) 0.0381(14) 0.0231(13) -0.0074(11) 0.0055(12) -0.0006(11)
C13 0.0220(14) 0.0354(14) 0.0231(13) -0.0037(11) -0.0016(11) -0.0023(11)
C14 0.0219(15) 0.0326(13) 0.0266(14) -0.0004(11) 0.0037(12) -0.0027(11)

loop_
_atom_type_symbol
_atom_type_description
_atom_type_scat_dispersion_real
_atom_type_scat_dispersion_imag
_atom_type_scat_source
C C 0.0033 0.0016 'International Tables Vol C Tables 4.2.6.8 and 6.1.1.4'
H H 0.0000 0.0000 'International Tables Vol C Tables 4.2.6.8 and 6.1.1.4'
O O 0.0106 0.0060 'International Tables Vol C Tables 4.2.6.8 and 6.1.1.4'
Zn Zn 0.2839 1.4301 'International Tables Vol C Tables 4.2.6.8 and 6.1.1.4'

loop_
_geom_angle_atom_site_label_1
_geom_angle_atom_site_label_2
_geom_angle_atom_site_label_3
_geom_angle
_geom_angle_site_symmetry_1
_geom_angle_site_symmetry_3
O4 Zn1 O3 116.21(9) 1_655 3_755
O4 Zn1 O1 120.53(8) 1_655 .
O3 Zn1 O1 103.78(8) 3_755 .
O4 Zn1 O5 108.02(10) 1_655 .
O3 Zn1 O5 100.03(11) 3_755 .
O1 Zn1 O5 106.00(9) . .
C7 O1 Zn1 115.84(18) . .
C14 O3 Zn1 153.42(19) . 3_755
C14 O4 Zn1 121.70(18) . 1_455
Zn1 O5 H5A 117(3) . .
Zn1 O5 H5B 117(3) . .
H5A O5 H5B 110(4) . .
C6 C1 C2 118.5(2) . .
C6 C1 C7 120.8(2) . .
C2 C1 C7 120.7(2) . .
C3 C2 C1 120.8(2) . .
C3 C2 H2 119.6 . .
C1 C2 H2 119.6 . .
C2 C3 C4 121.4(2) . .
C2 C3 H3 119.3 . .
C4 C3 H3 119.3 . .
C5 C4 C3 116.9(2) . .
C5 C4 C8 121.8(2) . .
C3 C4 C8 121.3(2) . .
C6 C5 C4 121.7(2) . .
C6 C5 H5 119.2 . .
C4 C5 H5 119.2 . .
C1 C6 C5 120.7(2) . .
C1 C6 H6 119.7 . .
C5 C6 H6 119.7 . .
O2 C7 O1 122.7(2) . .
O2 C7 C1 120.0(2) . .
O1 C7 C1 117.3(2) . .
C9 C8 C13 117.1(2) . .
C9 C8 C4 121.1(2) . .
C13 C8 C4 121.8(2) . .
C10 C9 C8 121.6(2) . .
C10 C9 H9 119.2 . .
C8 C9 H9 119.2 . .
C9 C10 C11 120.3(2) . .
C9 C10 C14 118.8(2) . .
C11 C10 C14 120.8(2) . .
C12 C11 C10 118.6(2) . .
C12 C11 H11 120.7 . .
C10 C11 H11 120.7 . .
C11 C12 C13 120.9(2) . .
C11 C12 H12 119.6 . .
C13 C12 H12 119.6 . .
C12 C13 C8 121.4(2) . .
C12 C13 H13 119.3 . .
C8 C13 H13 119.3 . .
O3 C14 O4 123.7(3) . .
O3 C14 C10 118.6(2) . .
O4 C14 C10 117.6(2) . .

loop_
_geom_bond_atom_site_label_1
_geom_bond_atom_site_label_2
_geom_bond_distance
_geom_bond_site_symmetry_2
Zn1 O4 1.927(2) 1_655
Zn1 O3 1.9345(19) 3_755
Zn1 O1 1.936(2) .
Zn1 O5 2.004(2) .
O1 C7 1.268(3) .
O2 C7 1.252(3) .
O3 C14 1.244(3) .
O3 Zn1 1.9345(19) 3_755
O4 C14 1.260(3) .
O4 Zn1 1.927(2) 1_455
O5 H5A 0.80(4) .
O5 H5B 0.77(4) .
C1 C6 1.383(4) .
C1 C2 1.384(4) .
C1 C7 1.494(3) .
C2 C3 1.384(4) .
C2 H2 0.9300 .
C3 C4 1.397(3) .
C3 H3 0.9300 .
C4 C5 1.392(4) .
C4 C8 1.494(3) .
C5 C6 1.385(4) .
C5 H5 0.9300 .
C6 H6 0.9300 .
C8 C9 1.390(4) .
C8 C13 1.401(3) .
C9 C10 1.388(3) .
C9 H9 0.9300 .
C10 C11 1.392(3) .
C10 C14 1.491(4) .
C11 C12 1.380(4) .
C11 H11 0.9300 .
C12 C13 1.381(3) .
C12 H12 0.9300 .
C13 H13 0.9300 .

loop_
_geom_hbond_atom_site_label_D
_geom_hbond_atom_site_label_H
_geom_hbond_atom_site_label_A
_geom_hbond_distance_DH
_geom_hbond_distance_HA
_geom_hbond_distance_DA
_geom_hbond_angle_DHA
_geom_hbond_site_symmetry_A
_geom_hbond_publ_flag
O5 H5A O2 0.80(4) 1.97(4) 2.744(3) 164(4) 4_565 y
O5 H5B O2 0.77(4) 1.94(4) 2.700(3) 167(4) 1_554 y

loop_
_geom_torsion_atom_site_label_1
_geom_torsion_atom_site_label_2
_geom_torsion_atom_site_label_3
_geom_torsion_atom_site_label_4
_geom_torsion
_geom_torsion_site_symmetry_1
O4 Zn1 O1 C7 27.1(2) 1_655
O3 Zn1 O1 C7 159.34(19) 3_755
O5 Zn1 O1 C7 -95.8(2) .
C6 C1 C2 C3 0.3(4) .
C7 C1 C2 C3 -179.1(2) .
C1 C2 C3 C4 -0.4(4) .
C2 C3 C4 C5 0.4(4) .
C2 C3 C4 C8 -179.8(2) .
C3 C4 C5 C6 -0.2(4) .
C8 C4 C5 C6 180.0(2) .
C2 C1 C6 C5 -0.2(4) .
C7 C1 C6 C5 179.2(2) .
C4 C5 C6 C1 0.1(4) .
Zn1 O1 C7 O2 3.2(3) .
Zn1 O1 C7 C1 -178.76(16) .
C6 C1 C7 O2 -6.9(4) .
C2 C1 C7 O2 172.5(2) .
C6 C1 C7 O1 175.0(2) .
C2 C1 C7 O1 -5.6(4) .
C5 C4 C8 C9 175.2(2) .
C3 C4 C8 C9 -4.5(4) .
C5 C4 C8 C13 -3.3(4) .
C3 C4 C8 C13 176.9(2) .
C13 C8 C9 C10 2.1(4) .
C4 C8 C9 C10 -176.6(2) .
C8 C9 C10 C11 -1.2(4) .
C8 C9 C10 C14 176.2(2) .
C9 C10 C11 C12 -0.5(4) .
C14 C10 C11 C12 -177.9(2) .
C10 C11 C12 C13 1.3(4) .
C11 C12 C13 C8 -0.4(4) .
C9 C8 C13 C12 -1.3(4) .
C4 C8 C13 C12 177.3(2) .
Zn1 O3 C14 O4 -68.9(6) 3_755
Zn1 O3 C14 C10 113.9(4) 3_755
Zn1 O4 C14 O3 -10.5(4) 1_455
Zn1 O4 C14 C10 166.73(17) 1_455
C9 C10 C14 O3 8.2(4) .
C11 C10 C14 O3 -174.4(2) .
C9 C10 C14 O4 -169.2(2) .
C11 C10 C14 O4 8.2(4) .
